data_4326278
loop_
_publ_author_name
'Hideaki Miyake'
'Naokazu Kano'
'Takayuki Kawashima'

_publ_contact_author_address
;
Department of Chemistry, Graduate School of Science,
The University of Tokyo,
7-3-1 Hongo, Bunkyo-ku, Tokyo, 113-0033, Japan
;
_publ_contact_author_email takayuki@chem.s.u-tokyo.ac.jp
_publ_contact_author_fax +81-5800-6899
_publ_contact_author_name 'Takayuki Kawashima'
_publ_contact_author_phone +81-5841-4338
_publ_section_title
;
 Isolation of a Metastable Geometrical Isomer of a Hexacoordinated
 Dihydrophosphate: Elucidation of Its Enhanced Reactivity in Umpolung of a
 Hydrogen Atom of Water
;
_journal_name_full 'Inorganic Chemistry'
_journal_page_first 9083
_journal_page_last 9089
_journal_paper_doi 10.1021/ic2012765
_journal_volume 50
_journal_year 2011
_chemical_formula_moiety 'C24 H20 P, C18 H10 F12 O2 P'
_chemical_formula_sum 'C42 H30 F12 O2 P2'
_chemical_formula_weight 856.60
_chemical_name_systematic
; 
 ? 
;
_space_group_IT_number 13
_symmetry_cell_setting monoclinic
_symmetry_space_group_name_Hall '-P 2yac'
_symmetry_space_group_name_H-M 'P 1 2/n 1'
_atom_sites_solution_hydrogens geom
_atom_sites_solution_primary direct
_atom_sites_solution_secondary difmap
_audit_creation_method SHELXL-97
_cell_angle_alpha 90.00
_cell_angle_beta 98.415(3)
_cell_angle_gamma 90.00
_cell_formula_units_Z 2
_cell_length_a 13.8932(17)
_cell_length_b 7.3216(9)
_cell_length_c 18.572(3)
_cell_measurement_reflns_used 5591
_cell_measurement_temperature 120(2)
_cell_measurement_theta_max 27.4835
_cell_measurement_theta_min 3.0088
_cell_volume 1868.8(4)
_computing_cell_refinement 'CrystalClear (Rigaku Corp., 2000)'
_computing_data_collection 'CrystalClear (Rigaku Corp., 2000)'
_computing_data_reduction 'CrystalClear (Rigaku Corp., 2000)'
_computing_molecular_graphics 'ORTEP-3 for Windows ver 1.08 (Farrugia, 1997-2005)'
_computing_publication_material Yadokaari-XG
_computing_structure_refinement 'SHELXL-97 (Sheldrick, 1997)'
_computing_structure_solution 'SHELXS-97 (Sheldrick, 1990)'
_diffrn_ambient_temperature 120(2)
_diffrn_detector_area_resol_mean 14.5666
_diffrn_measured_fraction_theta_full 0.985
_diffrn_measured_fraction_theta_max 0.985
_diffrn_measurement_details
;
scan:
    Number of images: 600
               Slice: -70.0000 - 110.0000
         Image width: 0.3000
            Exp time: 20.0000
       Rotation axis: Omega
               Omega: 0.0000
                 Chi: 45.0000
                 Phi: 0.0000
                 XTD: 45.0793
              2theta: 19.7407
scan:
    Number of images: 600
               Slice: -70.0000 - 110.0000
         Image width: 0.3000
            Exp time: 20.0000
       Rotation axis: Omega
               Omega: 0.0000
                 Chi: 45.0000
                 Phi: 90.0000
                 XTD: 45.0793
              2theta: 19.7407

;
_diffrn_measurement_device
;
Mercury CCD (2x2 bin mode)
;
_diffrn_measurement_device_details
;
AFC8: Eulerian 3-circle
;
_diffrn_measurement_method dtprofit.ref
_diffrn_orient_matrix_type d*Trek
_diffrn_orient_matrix_UB_11 -0.0332
_diffrn_orient_matrix_UB_12 0.0644
_diffrn_orient_matrix_UB_13 -0.0070
_diffrn_orient_matrix_UB_21 -0.0895
_diffrn_orient_matrix_UB_22 -0.0556
_diffrn_orient_matrix_UB_23 -0.0869
_diffrn_orient_matrix_UB_31 -0.0361
_diffrn_orient_matrix_UB_32 -0.0052
_diffrn_orient_matrix_UB_33 0.0404
_diffrn_radiation_detector CCD
_diffrn_radiation_monochromator graphite
_diffrn_radiation_source 'fine-focus sealed tube'
_diffrn_radiation_type MoK\a
_diffrn_radiation_wavelength 0.71070
_diffrn_reflns_av_R_equivalents 0.0265
_diffrn_reflns_av_sigmaI/netI 0.0377
_diffrn_reflns_limit_h_max 16
_diffrn_reflns_limit_h_min -13
_diffrn_reflns_limit_k_max 8
_diffrn_reflns_limit_k_min -8
_diffrn_reflns_limit_l_max 17
_diffrn_reflns_limit_l_min -22
_diffrn_reflns_number 11729
_diffrn_reflns_reduction_process 'Lp corrections applied'
_diffrn_reflns_theta_full 25.00
_diffrn_reflns_theta_max 25.00
_diffrn_reflns_theta_min 3.15
_exptl_absorpt_coefficient_mu 0.215
_exptl_absorpt_correction_T_max 0.9830
_exptl_absorpt_correction_T_min 0.9583
_exptl_absorpt_correction_type multi-scan
_exptl_absorpt_process_details
;
Jacobson, R. (1998) Private communication
;
_exptl_crystal_colour Colorless
_exptl_crystal_density_diffrn 1.522
_exptl_crystal_description Block
_exptl_crystal_F_000 872
_exptl_crystal_size_max 0.18
_exptl_crystal_size_mid 0.16
_exptl_crystal_size_min 0.08
_refine_diff_density_max 0.411
_refine_diff_density_min -0.325
_refine_diff_density_rms 0.050
_refine_ls_extinction_method none
_refine_ls_goodness_of_fit_ref 1.064
_refine_ls_hydrogen_treatment riding
_refine_ls_matrix_type full
_refine_ls_number_parameters 267
_refine_ls_number_reflns 3248
_refine_ls_number_restraints 0
_refine_ls_restrained_S_all 1.064
_refine_ls_R_factor_all 0.0470
_refine_ls_R_factor_gt 0.0377
_refine_ls_shift/su_max 0.001
_refine_ls_shift/su_mean 0.000
_refine_ls_structure_factor_coef Fsqd
_refine_ls_weighting_details 'calc w=1/[\s^2^(Fo^2^)+(0.0526P)^2^+0.5610P] where P=(Fo^2^+2Fc^2^)/3'
_refine_ls_weighting_scheme calc
_refine_ls_wR_factor_gt 0.0981
_refine_ls_wR_factor_ref 0.1047
_reflns_number_gt 2698
_reflns_number_total 3248
_reflns_threshold_expression >2sigma(I)
_cod_data_source_file ic2012765_si_001_1.cif
_cod_data_source_block ph20415
_cod_database_code 4326278

loop_
_symmetry_equiv_pos_as_xyz
'x, y, z'
'-x+1/2, y, -z+1/2'
'-x, -y, -z'
'x-1/2, -y, z-1/2'

loop_
_atom_site_label
_atom_site_type_symbol
_atom_site_fract_x
_atom_site_fract_y
_atom_site_fract_z
_atom_site_U_iso_or_equiv
_atom_site_adp_type
_atom_site_occupancy
_atom_site_symmetry_multiplicity
_atom_site_calc_flag
_atom_site_refinement_flags
P1 P 0.7500 0.20820(10) 0.7500 0.0219(2) Uani 1 2 d S
H1 H 0.8028(13) 0.084(3) 0.7186(10) 0.018(5) Uiso 1 1 d .
C1 C 0.84502(15) 0.2326(3) 0.82968(11) 0.0228(5) Uani 1 1 d .
C2 C 0.93158(15) 0.1366(3) 0.83905(11) 0.0268(5) Uani 1 1 d .
H2 H 0.9469 0.0583 0.8016 0.032 Uiso 1 1 calc R
C3 C 0.99625(16) 0.1545(3) 0.90322(12) 0.0310(5) Uani 1 1 d .
H3 H 1.0560 0.0894 0.9095 0.037 Uiso 1 1 calc R
C4 C 0.97325(16) 0.2672(3) 0.95781(12) 0.0305(5) Uani 1 1 d .
H4 H 1.0174 0.2784 1.0017 0.037 Uiso 1 1 calc R
C5 C 0.88652(15) 0.3643(3) 0.94942(11) 0.0284(5) Uani 1 1 d .
H5 H 0.8710 0.4420 0.9871 0.034 Uiso 1 1 calc R
C6 C 0.82296(14) 0.3456(3) 0.88488(10) 0.0218(4) Uani 1 1 d .
C7 C 0.72353(14) 0.4386(3) 0.86456(11) 0.0228(5) Uani 1 1 d .
O1 O 0.68452(9) 0.39127(18) 0.79457(7) 0.0222(3) Uani 1 1 d .
C8 C 0.73418(15) 0.6477(3) 0.86857(12) 0.0268(5) Uani 1 1 d .
F1 F 0.79828(8) 0.70608(15) 0.82727(7) 0.0322(3) Uani 1 1 d .
F2 F 0.76518(10) 0.70885(18) 0.93662(7) 0.0413(4) Uani 1 1 d .
F3 F 0.65077(9) 0.73421(18) 0.84600(7) 0.0389(3) Uani 1 1 d .
C9 C 0.65268(15) 0.3744(3) 0.91589(12) 0.0308(5) Uani 1 1 d .
F4 F 0.64071(10) 0.19332(19) 0.91110(7) 0.0463(4) Uani 1 1 d .
F5 F 0.68285(9) 0.4116(2) 0.98643(7) 0.0441(4) Uani 1 1 d .
F6 F 0.56424(9) 0.4475(2) 0.90045(7) 0.0450(4) Uani 1 1 d .
P2 P 0.7500 0.69045(9) 0.2500 0.01716(18) Uani 1 2 d S
C10 C 0.68614(13) 0.8371(3) 0.18171(10) 0.0186(4) Uani 1 1 d .
C11 C 0.62719(14) 0.9734(3) 0.20472(11) 0.0231(4) Uani 1 1 d .
H6 H 0.6220 0.9859 0.2549 0.028 Uiso 1 1 calc R
C12 C 0.57632(14) 1.0901(3) 0.15410(12) 0.0262(5) Uani 1 1 d .
H7 H 0.5353 1.1816 0.1694 0.031 Uiso 1 1 calc R
C13 C 0.58546(15) 1.0731(3) 0.08129(12) 0.0281(5) Uani 1 1 d .
H8 H 0.5511 1.1540 0.0467 0.034 Uiso 1 1 calc R
C14 C 0.64418(15) 0.9395(3) 0.05848(11) 0.0297(5) Uani 1 1 d .
H9 H 0.6500 0.9291 0.0083 0.036 Uiso 1 1 calc R
C15 C 0.69469(14) 0.8203(3) 0.10831(11) 0.0237(5) Uani 1 1 d .
H10 H 0.7348 0.7280 0.0925 0.028 Uiso 1 1 calc R
C16 C 0.83298(13) 0.5437(3) 0.21256(10) 0.0180(4) Uani 1 1 d .
C17 C 0.79368(14) 0.4113(3) 0.16169(10) 0.0225(5) Uani 1 1 d .
H11 H 0.7253 0.4028 0.1476 0.027 Uiso 1 1 calc R
C18 C 0.85511(15) 0.2943(3) 0.13247(11) 0.0246(5) Uani 1 1 d .
H12 H 0.8291 0.2052 0.0978 0.030 Uiso 1 1 calc R
C19 C 0.95482(15) 0.3061(3) 0.15355(11) 0.0241(5) Uani 1 1 d .
H13 H 0.9969 0.2260 0.1327 0.029 Uiso 1 1 calc R
C20 C 0.99334(14) 0.4329(3) 0.20453(11) 0.0233(5) Uani 1 1 d .
H14 H 1.0617 0.4380 0.2195 0.028 Uiso 1 1 calc R
C21 C 0.93257(13) 0.5532(3) 0.23399(10) 0.0206(4) Uani 1 1 d .
H15 H 0.9592 0.6416 0.2687 0.025 Uiso 1 1 calc R

loop_
_atom_site_aniso_label
_atom_site_aniso_U_11
_atom_site_aniso_U_22
_atom_site_aniso_U_33
_atom_site_aniso_U_23
_atom_site_aniso_U_13
_atom_site_aniso_U_12
P1 0.0266(4) 0.0179(4) 0.0205(4) 0.000 0.0010(3) 0.000
C1 0.0279(11) 0.0179(10) 0.0225(11) 0.0024(8) 0.0036(9) -0.0017(8)
C2 0.0316(12) 0.0199(10) 0.0283(12) 0.0005(8) 0.0023(9) 0.0021(9)
C3 0.0328(12) 0.0241(11) 0.0346(13) 0.0064(9) 0.0002(10) 0.0059(9)
C4 0.0315(12) 0.0308(12) 0.0261(12) 0.0037(9) -0.0065(10) -0.0029(9)
C5 0.0322(12) 0.0290(11) 0.0238(12) -0.0025(9) 0.0029(9) -0.0027(9)
C6 0.0235(11) 0.0217(10) 0.0198(11) 0.0030(8) 0.0016(9) -0.0018(8)
C7 0.0255(11) 0.0254(11) 0.0177(11) -0.0008(8) 0.0033(9) -0.0001(9)
O1 0.0235(7) 0.0245(7) 0.0182(8) 0.0003(6) 0.0019(6) 0.0004(6)
C8 0.0233(11) 0.0311(12) 0.0267(12) -0.0049(9) 0.0061(9) 0.0037(9)
F1 0.0328(7) 0.0228(6) 0.0437(8) -0.0015(5) 0.0149(6) -0.0005(5)
F2 0.0524(9) 0.0389(8) 0.0315(8) -0.0172(6) 0.0020(6) 0.0020(6)
F3 0.0270(7) 0.0323(7) 0.0575(9) -0.0037(6) 0.0063(6) 0.0101(5)
C9 0.0289(12) 0.0416(13) 0.0216(12) 0.0015(10) 0.0025(9) -0.0034(10)
F4 0.0577(9) 0.0448(9) 0.0394(8) 0.0090(6) 0.0165(7) -0.0166(7)
F5 0.0405(8) 0.0735(11) 0.0194(7) -0.0016(6) 0.0078(6) -0.0080(7)
F6 0.0256(7) 0.0716(10) 0.0394(8) 0.0063(7) 0.0099(6) -0.0006(7)
P2 0.0159(4) 0.0193(4) 0.0162(4) 0.000 0.0021(3) 0.000
C10 0.0159(10) 0.0206(10) 0.0188(11) 0.0009(8) 0.0007(8) -0.0022(8)
C11 0.0239(11) 0.0246(11) 0.0212(11) -0.0010(8) 0.0050(8) -0.0006(8)
C12 0.0209(11) 0.0233(11) 0.0344(13) 0.0008(9) 0.0043(9) 0.0028(8)
C13 0.0265(11) 0.0284(11) 0.0271(12) 0.0073(9) -0.0041(9) 0.0023(9)
C14 0.0359(13) 0.0356(12) 0.0167(11) 0.0027(9) 0.0007(9) 0.0026(10)
C15 0.0245(11) 0.0248(11) 0.0219(11) 0.0000(8) 0.0043(9) 0.0026(9)
C16 0.0189(10) 0.0185(10) 0.0170(10) 0.0020(8) 0.0037(8) -0.0005(7)
C17 0.0203(10) 0.0230(11) 0.0236(11) -0.0012(8) 0.0013(8) -0.0014(8)
C18 0.0317(12) 0.0207(10) 0.0213(11) -0.0032(8) 0.0033(9) -0.0011(8)
C19 0.0292(12) 0.0223(11) 0.0223(11) 0.0025(8) 0.0088(9) 0.0058(8)
C20 0.0196(10) 0.0248(11) 0.0258(12) 0.0039(9) 0.0035(8) 0.0006(8)
C21 0.0202(10) 0.0225(10) 0.0189(11) 0.0017(8) 0.0018(8) -0.0012(8)

loop_
_atom_type_symbol
_atom_type_description
_atom_type_scat_dispersion_real
_atom_type_scat_dispersion_imag
_atom_type_scat_source
C C 0.0033 0.0016 'International Tables Vol C Tables 4.2.6.8 and 6.1.1.4'
H H 0.0000 0.0000 'International Tables Vol C Tables 4.2.6.8 and 6.1.1.4'
O O 0.0106 0.0060 'International Tables Vol C Tables 4.2.6.8 and 6.1.1.4'
F F 0.0171 0.0103 'International Tables Vol C Tables 4.2.6.8 and 6.1.1.4'
P P 0.1023 0.0942 'International Tables Vol C Tables 4.2.6.8 and 6.1.1.4'

loop_
_geom_angle_atom_site_label_1
_geom_angle_atom_site_label_2
_geom_angle_atom_site_label_3
_geom_angle
_geom_angle_site_symmetry_1
_geom_angle_site_symmetry_3
C1 P1 C1 168.88(13) . 2_656
C1 P1 O1 85.02(7) . .
C1 P1 O1 87.05(7) 2_656 .
C1 P1 O1 87.05(7) . 2_656
C1 P1 O1 85.02(8) 2_656 2_656
O1 P1 O1 88.97(9) . 2_656
C1 P1 H1 92.4(8) . .
C1 P1 H1 95.1(8) 2_656 .
O1 P1 H1 176.0(8) . .
O1 P1 H1 87.9(8) 2_656 .
C2 C1 C6 119.54(19) . .
C2 C1 P1 124.07(16) . .
C6 C1 P1 116.23(15) . .
C1 C2 C3 120.1(2) . .
C1 C2 H2 119.9 . .
C3 C2 H2 119.9 . .
C4 C3 C2 119.7(2) . .
C4 C3 H3 120.1 . .
C2 C3 H3 120.1 . .
C3 C4 C5 120.9(2) . .
C3 C4 H4 119.5 . .
C5 C4 H4 119.5 . .
C6 C5 C4 118.6(2) . .
C6 C5 H5 120.7 . .
C4 C5 H5 120.7 . .
C1 C6 C5 121.08(19) . .
C1 C6 C7 111.79(17) . .
C5 C6 C7 127.13(18) . .
O1 C7 C6 109.60(16) . .
O1 C7 C8 108.54(16) . .
C6 C7 C8 110.65(16) . .
O1 C7 C9 107.95(16) . .
C6 C7 C9 110.21(16) . .
C8 C7 C9 109.84(17) . .
C7 O1 P1 116.51(11) . .
F1 C8 F3 106.90(17) . .
F1 C8 F2 106.53(17) . .
F3 C8 F2 106.25(16) . .
F1 C8 C7 111.12(16) . .
F3 C8 C7 112.62(17) . .
F2 C8 C7 112.99(17) . .
F6 C9 F4 106.40(17) . .
F6 C9 F5 105.95(18) . .
F4 C9 F5 106.47(17) . .
F6 C9 C7 113.37(18) . .
F4 C9 C7 110.24(18) . .
F5 C9 C7 113.90(18) . .
C16 P2 C16 106.21(12) 2_655 .
C16 P2 C10 111.39(8) 2_655 2_655
C16 P2 C10 110.72(8) . 2_655
C16 P2 C10 110.72(8) 2_655 .
C16 P2 C10 111.38(8) . .
C10 P2 C10 106.49(13) 2_655 .
C15 C10 C11 120.05(18) . .
C15 C10 P2 122.39(15) . .
C11 C10 P2 117.56(15) . .
C12 C11 C10 119.80(18) . .
C12 C11 H6 120.1 . .
C10 C11 H6 120.1 . .
C13 C12 C11 119.84(19) . .
C13 C12 H7 120.1 . .
C11 C12 H7 120.1 . .
C14 C13 C12 120.48(19) . .
C14 C13 H8 119.8 . .
C12 C13 H8 119.8 . .
C13 C14 C15 120.4(2) . .
C13 C14 H9 119.8 . .
C15 C14 H9 119.8 . .
C14 C15 C10 119.43(19) . .
C14 C15 H10 120.3 . .
C10 C15 H10 120.3 . .
C21 C16 C17 120.05(18) . .
C21 C16 P2 122.15(15) . .
C17 C16 P2 117.77(14) . .
C18 C17 C16 119.47(18) . .
C18 C17 H11 120.3 . .
C16 C17 H11 120.3 . .
C17 C18 C19 120.13(19) . .
C17 C18 H12 119.9 . .
C19 C18 H12 119.9 . .
C20 C19 C18 120.52(19) . .
C20 C19 H13 119.7 . .
C18 C19 H13 119.7 . .
C19 C20 C21 120.11(19) . .
C19 C20 H14 119.9 . .
C21 C20 H14 119.9 . .
C16 C21 C20 119.71(19) . .
C16 C21 H15 120.1 . .
C20 C21 H15 120.1 . .

loop_
_geom_bond_atom_site_label_1
_geom_bond_atom_site_label_2
_geom_bond_distance
_geom_bond_site_symmetry_2
P1 C1 1.842(2) .
P1 C1 1.842(2) 2_656
P1 O1 1.8788(14) .
P1 O1 1.8788(14) 2_656
P1 H1 1.354(18) .
C1 C2 1.382(3) .
C1 C6 1.386(3) .
C2 C3 1.390(3) .
C2 H2 0.9500 .
C3 C4 1.380(3) .
C3 H3 0.9500 .
C4 C5 1.388(3) .
C4 H4 0.9500 .
C5 C6 1.388(3) .
C5 H5 0.9500 .
C6 C7 1.537(3) .
C7 O1 1.378(2) .
C7 C8 1.538(3) .
C7 C9 1.541(3) .
C8 F1 1.328(2) .
C8 F3 1.333(2) .
C8 F2 1.351(2) .
C9 F6 1.333(2) .
C9 F4 1.338(3) .
C9 F5 1.344(2) .
P2 C16 1.7891(19) 2_655
P2 C16 1.7891(19) .
P2 C10 1.7939(19) 2_655
P2 C10 1.7940(19) .
C10 C15 1.391(3) .
C10 C11 1.397(3) .
C11 C12 1.385(3) .
C11 H6 0.9500 .
C12 C13 1.382(3) .
C12 H7 0.9500 .
C13 C14 1.380(3) .
C13 H8 0.9500 .
C14 C15 1.386(3) .
C14 H9 0.9500 .
C15 H10 0.9500 .
C16 C21 1.384(3) .
C16 C17 1.407(3) .
C17 C18 1.376(3) .
C17 H11 0.9500 .
C18 C19 1.386(3) .
C18 H12 0.9500 .
C19 C20 1.377(3) .
C19 H13 0.9500 .
C20 C21 1.387(3) .
C20 H14 0.9500 .
C21 H15 0.9500 .

loop_
_geom_torsion_atom_site_label_1
_geom_torsion_atom_site_label_2
_geom_torsion_atom_site_label_3
_geom_torsion_atom_site_label_4
_geom_torsion
_geom_torsion_site_symmetry_1
C1 P1 C1 C2 -133.05(18) 2_656
O1 P1 C1 C2 -177.73(18) .
O1 P1 C1 C2 -88.51(18) 2_656
C1 P1 C1 C6 51.65(15) 2_656
O1 P1 C1 C6 6.97(15) .
O1 P1 C1 C6 96.19(16) 2_656
C6 C1 C2 C3 -0.4(3) .
P1 C1 C2 C3 -175.60(16) .
C1 C2 C3 C4 0.6(3) .
C2 C3 C4 C5 -0.4(3) .
C3 C4 C5 C6 0.2(3) .
C2 C1 C6 C5 0.2(3) .
P1 C1 C6 C5 175.69(15) .
C2 C1 C6 C7 -179.45(18) .
P1 C1 C6 C7 -3.9(2) .
C4 C5 C6 C1 0.0(3) .
C4 C5 C6 C7 179.53(19) .
C1 C6 C7 O1 -3.0(2) .
C5 C6 C7 O1 177.45(18) .
C1 C6 C7 C8 -122.63(18) .
C5 C6 C7 C8 57.8(3) .
C1 C6 C7 C9 115.69(19) .
C5 C6 C7 C9 -63.9(3) .
C6 C7 O1 P1 8.57(19) .
C8 C7 O1 P1 129.51(14) .
C9 C7 O1 P1 -111.48(15) .
C1 P1 O1 C7 -8.98(14) .
C1 P1 O1 C7 178.83(14) 2_656
O1 P1 O1 C7 -96.10(13) 2_656
O1 C7 C8 F1 -65.0(2) .
C6 C7 C8 F1 55.3(2) .
C9 C7 C8 F1 177.20(16) .
O1 C7 C8 F3 54.9(2) .
C6 C7 C8 F3 175.20(16) .
C9 C7 C8 F3 -62.9(2) .
O1 C7 C8 F2 175.32(15) .
C6 C7 C8 F2 -64.4(2) .
C9 C7 C8 F2 57.5(2) .
O1 C7 C9 F6 -59.2(2) .
C6 C7 C9 F6 -178.86(17) .
C8 C7 C9 F6 59.0(2) .
O1 C7 C9 F4 60.0(2) .
C6 C7 C9 F4 -59.7(2) .
C8 C7 C9 F4 178.14(16) .
O1 C7 C9 F5 179.55(17) .
C6 C7 C9 F5 59.9(2) .
C8 C7 C9 F5 -62.3(2) .
C16 P2 C10 C15 -111.59(16) 2_655
C16 P2 C10 C15 6.35(19) .
C10 P2 C10 C15 127.17(18) 2_655
C16 P2 C10 C11 69.25(17) 2_655
C16 P2 C10 C11 -172.80(14) .
C10 P2 C10 C11 -51.99(13) 2_655
C15 C10 C11 C12 0.8(3) .
P2 C10 C11 C12 -179.98(15) .
C10 C11 C12 C13 -1.1(3) .
C11 C12 C13 C14 0.6(3) .
C12 C13 C14 C15 0.1(3) .
C13 C14 C15 C10 -0.3(3) .
C11 C10 C15 C14 -0.1(3) .
P2 C10 C15 C14 -179.26(15) .
C16 P2 C16 C21 -123.05(18) 2_655
C10 P2 C16 C21 -1.98(19) 2_655
C10 P2 C16 C21 116.32(16) .
C16 P2 C16 C17 54.65(13) 2_655
C10 P2 C16 C17 175.71(14) 2_655
C10 P2 C16 C17 -65.98(17) .
C21 C16 C17 C18 -1.3(3) .
P2 C16 C17 C18 -179.08(15) .
C16 C17 C18 C19 0.5(3) .
C17 C18 C19 C20 0.9(3) .
C18 C19 C20 C21 -1.6(3) .
C17 C16 C21 C20 0.7(3) .
P2 C16 C21 C20 178.34(14) .
C19 C20 C21 C16 0.7(3) .
